data_7714938
loop_
_publ_author_name
'Dey, Avishek'
'Dworzak, Michael R.'
'Korathotage, Kaushalya D. P.'
'Ghosh, Munmun'
'Hoq, Jahidul'
'Montone, Christine M.'
'Yap, Glenn P. A.'
'Bloch, Eric D.'

_publ_section_title
;
 Increasing the stability of calixarene-capped porous cages through
 coordination sphere tuning.
;
_journal_issue 9
_journal_name_full 'Dalton transactions (Cambridge, England : 2003)'
_journal_page_first 4005
_journal_page_last 4009
_journal_paper_doi 10.1039/d3dt03365a
_journal_volume 53
_journal_year 2024
_chemical_formula_moiety 'C336 H304 Co24 N72 O78 S24, 104[C3H7NO]'
_chemical_formula_sum 'C648 H1032 Co24 N176 O182 S24'
_chemical_formula_weight 16384.19
_space_group_crystal_system tetragonal
_space_group_IT_number 87
_space_group_name_Hall '-I 4'
_space_group_name_H-M_alt 'I 4/m'
_atom_sites_solution_hydrogens geom
_atom_sites_solution_primary dual
_audit_creation_date 2023-11-06
_audit_creation_method
;
Olex2 1.5
(compiled 2023.08.24 svn.re1ec1418 for OlexSys, GUI svn.r6817)
;
_audit_update_record
;
2023-11-06 deposited with the CCDC.	2024-01-05 downloaded from the CCDC.
;
_cell_angle_alpha 90
_cell_angle_beta 90
_cell_angle_gamma 90
_cell_formula_units_Z 2
_cell_length_a 28.324(2)
_cell_length_b 28.324(2)
_cell_length_c 47.231(6)
_cell_measurement_reflns_used 9442
_cell_measurement_temperature 100.0
_cell_measurement_theta_max 56.04
_cell_measurement_theta_min 2.89
_cell_volume 37891(6)
_computing_cell_refinement 'SAINT V8.40B (Bruker, 2016)'
_computing_data_collection 'APEX3 (Bruker, 2016)'
_computing_data_reduction 'SAINT V8.40B (Bruker, 2016)'
_computing_molecular_graphics 'Olex2 1.5 (Dolomanov et al., 2009)'
_computing_publication_material 'Olex2 1.5 (Dolomanov et al., 2009)'
_computing_structure_refinement 'XL  (Sheldrick, 2008)'
_computing_structure_solution 'SHELXT  (Sheldrick, 2015)'
_diffrn_ambient_temperature 100.00
_diffrn_measured_fraction_theta_full 0.973
_diffrn_measured_fraction_theta_max 0.973
_diffrn_measurement_device_type 'Bruker Venture Photon III'
_diffrn_measurement_method '\f and \w scans'
_diffrn_radiation_type CuK\a
_diffrn_radiation_wavelength 1.54178
_diffrn_reflns_av_R_equivalents 0.0944
_diffrn_reflns_av_unetI/netI 0.0789
_diffrn_reflns_Laue_measured_fraction_full 0.973
_diffrn_reflns_Laue_measured_fraction_max 0.973
_diffrn_reflns_limit_h_max 19
_diffrn_reflns_limit_h_min -28
_diffrn_reflns_limit_k_max 30
_diffrn_reflns_limit_k_min -29
_diffrn_reflns_limit_l_max 50
_diffrn_reflns_limit_l_min -50
_diffrn_reflns_number 75827
_diffrn_reflns_point_group_measured_fraction_full 0.973
_diffrn_reflns_point_group_measured_fraction_max 0.973
_diffrn_reflns_theta_full 56.240
_diffrn_reflns_theta_max 56.240
_diffrn_reflns_theta_min 1.871
_diffrn_source_current 1.2
_diffrn_source_power 0.06
_diffrn_source_voltage 50.0
_diffrn_standards_number 0
_exptl_absorpt_coefficient_mu 5.371
_exptl_absorpt_correction_T_max 0.7510
_exptl_absorpt_correction_T_min 0.2653
_exptl_absorpt_correction_type multi-scan
_exptl_absorpt_process_details
;
SADABS-2016/2 (Bruker,2016) was used for absorption correction.
wR2(int) was 0.1589 before and 0.0954 after correction.
The Ratio of minimum to maximum transmission is 0.3533.
The \l/2 correction factor is Not present.
;
_exptl_crystal_colour red
_exptl_crystal_colour_primary red
_exptl_crystal_density_diffrn 1.436
_exptl_crystal_description plate
_exptl_crystal_F_000 17280
_exptl_crystal_size_max 0.442
_exptl_crystal_size_mid 0.404
_exptl_crystal_size_min 0.174
_refine_diff_density_max 0.901
_refine_diff_density_min -0.570
_refine_diff_density_rms 0.151
_refine_ls_extinction_coef 0.00025(3)
_refine_ls_extinction_expression Fc^*^=kFc[1+0.001xFc^2^\l^3^/sin(2\q)]^-1/4^
_refine_ls_extinction_method 'SHELXL-2018/3 (Sheldrick 2018)'
_refine_ls_goodness_of_fit_ref 1.237
_refine_ls_hydrogen_treatment constr
_refine_ls_matrix_type full
_refine_ls_number_parameters 580
_refine_ls_number_reflns 12313
_refine_ls_number_restraints 605
_refine_ls_restrained_S_all 1.219
_refine_ls_R_factor_all 0.1672
_refine_ls_R_factor_gt 0.1160
_refine_ls_shift/su_max 0.000
_refine_ls_shift/su_mean 0.000
_refine_ls_structure_factor_coef Fsqd
_refine_ls_weighting_details 'w=1/[\s^2^(Fo^2^)+(0.2000P)^2^] where P=(Fo^2^+2Fc^2^)/3'
_refine_ls_weighting_scheme calc
_refine_ls_wR_factor_gt 0.3130
_refine_ls_wR_factor_ref 0.3541
_reflns_Friedel_coverage 0.000
_reflns_number_gt 7224
_reflns_number_total 12313
_reflns_threshold_expression 'I > 2\s(I)'
_cod_data_source_file d3dt03365a2.cif
_cod_data_source_block eric676
_cod_depositor_comments 'Adding full bibliography for 7714937--7714939.cif.'
_cod_original_cell_volume 37891(8)
_cod_database_code 7714938
_shelx_shelxl_version_number 2018/3
_shelx_space_group_comment
;
The symmetry employed for this shelxl refinement is uniquely defined
by the following loop, which should always be used as a source of
symmetry information in preference to the above space-group names.
They are only intended as comments.
;
_shelx_estimated_absorpt_t_max 0.455
_shelx_estimated_absorpt_t_min 0.200
_olex2_refinement_description
;
1. Fixed Uiso
 At 1.2 times of:
  All C(H) groups
 At 1.5 times of:
  All C(H,H,H) groups
2. Uiso/Uaniso restraints and constraints
Uanis(O2_1) \\sim Ueq: with sigma of 0.01 and sigma for terminal atoms of 0.02
3. Rigid body (RIGU) restrains
 All non-hydrogen atoms
 with sigma for 1-2 distances of 0.005 and sigma for 1-3 distances of 0.005
4.a Free rotating group:
 C4(C7,C8,C9,C10), C4(C7,C8,C9,C10), C4(C7,C8,C9,C10)
4.b Me refined with riding coordinates:
 C10(H10A,H10B,H10C), C8(H8A,H8B,H8C), C9(H9A,H9B,H9C), C10(H10A,H10B,H10C),
 C8(H8A,H8B,H8C), C9(H9A,H9B,H9C), C10(H10A,H10B,H10C)
4.c Aromatic/amide H refined with riding coordinates:
 C5(H5), C1(H1), C3(H3), C5(H5), C8(H8), C10(H10), C12(H12), C3(H3), C5(H5),
 C3(H3), C5(H5)
4.d Fitted hexagon refined as free rotating group:
 C1(C2,C3,C4,C5,C6)
4.e Idealised Me refined as rotating group:
 C8(H8A,H8B,H8C), C9(H9A,H9B,H9C)
;
_smtbx_masks_special_details
;
A solvent mask was calculated and 8555 electrons were
found in a volume of 23998\%A^3^ in 1 void per unit cell.
This is consistent with the presence of
104[C3H7NO] per Asymmetric Unit
which account for 8320 electrons
per unit cell.
;
_smtbx_masks_void_probe_radius 1.2
_smtbx_masks_void_truncation_radius 1.2
_olex2_submission_special_instructions 'No special instructions were received'

loop_
_space_group_symop_operation_xyz
'x, y, z'
'-x, -y, z'
'-y, x, z'
'y, -x, z'
'x+1/2, y+1/2, z+1/2'
'-x+1/2, -y+1/2, z+1/2'
'-y+1/2, x+1/2, z+1/2'
'y+1/2, -x+1/2, z+1/2'
'-x, -y, -z'
'x, y, -z'
'y, -x, -z'
'-y, x, -z'
'-x+1/2, -y+1/2, -z+1/2'
'x+1/2, y+1/2, -z+1/2'
'y+1/2, -x+1/2, -z+1/2'
'-y+1/2, x+1/2, -z+1/2'

loop_
_atom_site_label
_atom_site_type_symbol
_atom_site_fract_x
_atom_site_fract_y
_atom_site_fract_z
_atom_site_U_iso_or_equiv
_atom_site_adp_type
_atom_site_occupancy
_atom_site_site_symmetry_order
_atom_site_calc_flag
_atom_site_refinement_flags_posn
_atom_site_refinement_flags_adp
_atom_site_refinement_flags_occupancy
_atom_site_disorder_assembly
_atom_site_disorder_group
Co1 Co 0.45797(5) 0.43896(5) 0.69849(2) 0.0809(6) Uani 1 1 d . . . . .
Co2 Co 0.25884(8) 0.26543(7) 0.500000 0.0798(7) Uani 1 2 d S T P . .
Co3 Co 0.38198(7) 0.18301(7) 0.500000 0.0768(7) Uani 1 2 d S T P . .
Co4 Co 0.32009(5) 0.22365(5) 0.54487(2) 0.0771(5) Uani 1 1 d . . . . .
O1 O 0.500000 0.500000 0.68619(18) 0.074(3) Uani 1 4 d S T P . .
O2 O 0.3318(3) 0.2397(3) 0.500000 0.083(2) Uani 1 2 d S T P . .
S1_2 S 0.15634(15) 0.22884(14) 0.500000 0.0838(10) Uani 1 2 d S T P . .
S2_2 S 0.27229(9) 0.15080(9) 0.41607(4) 0.0801(8) Uani 1 1 d . . . . .
O1_2 O 0.1859(3) 0.2704(3) 0.500000 0.087(3) Uani 1 2 d S T P . .
O2_2 O 0.1046(3) 0.2360(3) 0.500000 0.092(3) Uani 1 2 d S T P . .
O3_2 O 0.2518(2) 0.21188(19) 0.46928(9) 0.0707(16) Uani 1 1 d . . . . .
O4_2 O 0.3012(2) 0.1942(2) 0.41623(10) 0.0779(17) Uani 1 1 d . . . . .
O5_2 O 0.2604(2) 0.1340(2) 0.38827(10) 0.0898(19) Uani 1 1 d . . . . .
C1_2 C 0.2160(3) 0.1914(3) 0.45804(17) 0.073(2) Uani 1 1 d . . . . .
C2_2 C 0.1699(4) 0.1939(3) 0.47109(17) 0.085(3) Uani 1 1 d . . . . .
C3_2 C 0.1298(4) 0.1672(5) 0.4596(2) 0.123(4) Uani 1 1 d . . . . .
C4_2 C 0.1351(3) 0.1375(4) 0.4378(2) 0.134(5) Uani 1 1 d G . . . .
C7_2 C 0.0922(2) 0.1083(3) 0.42882(19) 0.179(6) Uani 1 1 d G . . . .
C8_2 C 0.1041(4) 0.0806(5) 0.4021(3) 0.220(9) Uani 1 1 d G . . . .
H8A_2 H 0.119155 0.101661 0.388298 0.330 Uiso 1 1 calc R U . . .
H8B_2 H 0.075078 0.067583 0.393933 0.330 Uiso 1 1 calc R U . . .
H8C_2 H 0.125752 0.054802 0.406811 0.330 Uiso 1 1 calc R U . . .
C9_2 C 0.0791(5) 0.0739(5) 0.4524(3) 0.250(9) Uani 1 1 d G . . . .
H9A_2 H 0.107838 0.062573 0.461730 0.376 Uiso 1 1 calc R U . . .
H9B_2 H 0.061903 0.046996 0.444352 0.376 Uiso 1 1 calc R U . . .
H9C_2 H 0.058995 0.089930 0.466309 0.376 Uiso 1 1 calc R U . . .
C10_2 C 0.0505(3) 0.1413(5) 0.4231(3) 0.234(9) Uani 1 1 d G . . . .
H10A_2 H 0.042985 0.159032 0.440291 0.351 Uiso 1 1 calc R U . . .
H10B_2 H 0.058872 0.163366 0.407879 0.351 Uiso 1 1 calc R U . . .
H10C_2 H 0.023012 0.122633 0.417310 0.351 Uiso 1 1 calc R U . . .
C5_2 C 0.1800(4) 0.1363(4) 0.4245(2) 0.109(3) Uani 1 1 d . . . . .
H5_2 H 0.183489 0.118371 0.407657 0.131 Uiso 1 1 calc R U . . .
C6_2 C 0.2192(3) 0.1601(3) 0.43503(16) 0.080(2) Uani 1 1 d . . . . .
N1_4 N 0.4864(3) 0.3655(3) 0.64922(14) 0.100(3) Uani 1 1 d . . . . .
N2_4 N 0.4943(3) 0.3969(3) 0.67095(12) 0.085(2) Uani 1 1 d . . . . .
N3_4 N 0.5413(3) 0.4048(3) 0.67062(12) 0.085(2) Uani 1 1 d . . . . .
N4_4 N 0.6728(3) 0.3122(3) 0.57165(14) 0.098(3) Uani 1 1 d . . . . .
N5_4 N 0.7093(3) 0.3020(3) 0.55235(14) 0.089(2) Uani 1 1 d . . . . .
N6_4 N 0.6888(3) 0.2729(3) 0.53267(15) 0.088(2) Uani 1 1 d . . . . .
N7_4 N 0.4178(3) 0.2560(3) 0.57139(15) 0.099(3) Uani 1 1 d . . . . .
N8_4 N 0.3905(3) 0.2305(3) 0.55313(13) 0.086(2) Uani 1 1 d . . . . .
N9_4 N 0.4183(3) 0.2138(3) 0.53205(13) 0.083(2) Uani 1 1 d . . . . .
C1_4 C 0.49752(16) 0.3030(2) 0.59950(9) 0.078(3) Uani 1 1 d G . . . .
H1_4 H 0.467084 0.305241 0.607831 0.094 Uiso 1 1 calc R U . . .
C2_4 C 0.5354(2) 0.3273(2) 0.61131(8) 0.079(3) Uani 1 1 d G . . . .
C3_4 C 0.57989(17) 0.3240(2) 0.59911(10) 0.086(3) Uani 1 1 d G . . . .
H3_4 H 0.605746 0.340559 0.607183 0.103 Uiso 1 1 calc R U . . .
C4_4 C 0.58661(16) 0.2964(2) 0.57510(10) 0.082(3) Uani 1 1 d G . . . .
C5_4 C 0.5488(2) 0.2721(2) 0.56329(9) 0.078(2) Uani 1 1 d G . . . .
H5_4 H 0.553366 0.253261 0.546882 0.093 Uiso 1 1 calc R U . . .
C6_4 C 0.50424(18) 0.2754(2) 0.57549(10) 0.089(3) Uani 1 1 d G . . . .
C7_4 C 0.5277(3) 0.3575(3) 0.63676(15) 0.078(3) Uani 1 1 d . . . . .
C8_4 C 0.5617(3) 0.3806(3) 0.65034(13) 0.069(2) Uani 1 1 d . . . . .
H8_4 H 0.594520 0.379791 0.646173 0.083 Uiso 1 1 calc R U . . .
C9_4 C 0.6335(4) 0.2920(4) 0.56224(16) 0.089(3) Uani 1 1 d . . . . .
C10_4 C 0.6433(3) 0.2672(3) 0.53795(16) 0.079(3) Uani 1 1 d . . . . .
H10_4 H 0.621489 0.249330 0.527032 0.095 Uiso 1 1 calc R U . . .
C11_4 C 0.4634(4) 0.2520(4) 0.56183(17) 0.089(3) Uani 1 1 d . . . . .
C12_4 C 0.4614(3) 0.2264(3) 0.53857(15) 0.076(2) Uani 1 1 d . . . . .
H12_4 H 0.488379 0.218026 0.527706 0.091 Uiso 1 1 calc R U . . .
S1_3 S 0.38992(13) 0.07426(14) 0.500000 0.0777(10) Uani 1 2 d S T P . .
O1_3 O 0.33567(19) 0.1565(2) 0.46942(9) 0.0709(16) Uani 1 1 d . . . . .
O2_3 O 0.4165(3) 0.1184(3) 0.500000 0.073(2) Uani 1 2 d S T P . .
O3_3 O 0.4166(3) 0.0319(3) 0.500000 0.089(3) Uani 1 2 d S T P . .
C1_3 C 0.3316(3) 0.1149(3) 0.45849(15) 0.070(2) Uani 1 1 d . . . . .
C2_3 C 0.3021(3) 0.1052(3) 0.43325(15) 0.076(2) Uani 1 1 d . . . . .
C3_3 C 0.2977(4) 0.0620(4) 0.42302(18) 0.096(3) Uani 1 1 d . . . . .
H3_3 H 0.278053 0.057895 0.406896 0.116 Uiso 1 1 calc R U . . .
C4_3 C 0.3193(4) 0.0225(3) 0.4339(2) 0.120(4) Uani 1 1 d G . . . .
C7_3 C 0.3150(4) -0.0272(3) 0.42174(17) 0.200(7) Uani 1 1 d G . . . .
C8_3 C 0.2848(6) -0.0257(4) 0.3949(3) 0.315(14) Uani 1 1 d G . . . .
H8A_3 H 0.299747 -0.004902 0.380977 0.473 Uiso 1 1 calc R U . . .
H8B_3 H 0.281981 -0.057566 0.387070 0.473 Uiso 1 1 calc R U . . .
H8C_3 H 0.253339 -0.013567 0.399593 0.473 Uiso 1 1 calc R U . . .
C9_3 C 0.3641(5) -0.0462(5) 0.4145(3) 0.247(9) Uani 1 1 d G . . . .
H9A_3 H 0.379092 -0.025374 0.400638 0.371 Uiso 1 1 calc R U . . .
H9B_3 H 0.383326 -0.047280 0.431767 0.371 Uiso 1 1 calc R U . . .
H9C_3 H 0.361206 -0.078030 0.406627 0.371 Uiso 1 1 calc R U . . .
C10_3 C 0.2915(6) -0.0597(4) 0.4434(3) 0.299(12) Uani 1 1 d G . . . .
H10A_3 H 0.288829 -0.091547 0.435533 0.448 Uiso 1 1 calc R U . . .
H10B_3 H 0.310744 -0.060650 0.460673 0.448 Uiso 1 1 calc R U . . .
H10C_3 H 0.260019 -0.047589 0.447969 0.448 Uiso 1 1 calc R U . . .
C5_3 C 0.3479(4) 0.0278(4) 0.4573(2) 0.103(3) Uani 1 1 d . . . . .
H5_3 H 0.364116 0.001388 0.464990 0.123 Uiso 1 1 calc R U . . .
C6_3 C 0.3530(3) 0.0739(3) 0.47009(16) 0.078(2) Uani 1 1 d . . . . .
S1_1 S 0.61357(11) 0.41821(11) 0.75098(4) 0.1029(10) Uani 1 1 d . . . . .
O1_1 O 0.5122(2) 0.4290(2) 0.72788(9) 0.094(2) Uani 1 1 d . . . . .
O2_1 O 0.6128(2) 0.4191(2) 0.71989(8) 0.0811(18) Uani 1 1 d . U . . .
O3_1 O 0.6500(3) 0.3910(3) 0.76307(12) 0.121(3) Uani 1 1 d . . . . .
C1_1 C 0.5171(4) 0.4012(4) 0.75105(15) 0.090(3) Uani 1 1 d . . . . .
C2_1 C 0.4764(4) 0.3828(4) 0.76380(15) 0.114(4) Uani 1 1 d . . . . .
C3_1 C 0.4843(5) 0.3524(4) 0.78652(18) 0.125(4) Uani 1 1 d . . . . .
H3_1 H 0.457534 0.335846 0.793532 0.150 Uiso 1 1 calc R U . . .
C5_1 C 0.5646(5) 0.3673(5) 0.78760(18) 0.140(5) Uani 1 1 d . . . . .
H5_1 H 0.594734 0.365071 0.796297 0.168 Uiso 1 1 calc R U . . .
C6_1 C 0.5602(4) 0.3942(4) 0.76317(14) 0.099(3) Uani 1 1 d . . . . .
C4_1 C 0.5267(4) 0.3435(4) 0.79997(16) 0.147(5) Uani 1 1 d G . . . .
C7_1 C 0.5301(3) 0.3131(3) 0.82648(14) 0.207(7) Uani 1 1 d G . . . .
C8_1 C 0.5070(6) 0.3390(5) 0.85122(19) 0.301(11) Uani 1 1 d G . . . .
H8A_1 H 0.509131 0.319505 0.868315 0.452 Uiso 1 1 calc R U . . .
H8B_1 H 0.523353 0.369031 0.854415 0.452 Uiso 1 1 calc R U . . .
H8C_1 H 0.473765 0.345105 0.846808 0.452 Uiso 1 1 calc R U . . .
C9_1 C 0.5045(6) 0.2661(4) 0.8215(3) 0.280(12) Uani 1 1 d G . . . .
H9A_1 H 0.506786 0.246608 0.838596 0.419 Uiso 1 1 calc R U . . .
H9B_1 H 0.471264 0.272223 0.817188 0.419 Uiso 1 1 calc R U . . .
H9C_1 H 0.519258 0.249525 0.805595 0.419 Uiso 1 1 calc R U . . .
C10_1 C 0.5820(4) 0.3035(6) 0.8333(3) 0.297(12) Uani 1 1 d G . . . .
H10A_1 H 0.584133 0.283919 0.850385 0.446 Uiso 1 1 calc R U . . .
H10B_1 H 0.596796 0.286978 0.817415 0.446 Uiso 1 1 calc R U . . .
H10C_1 H 0.598325 0.333535 0.836590 0.446 Uiso 1 1 calc R U . . .

loop_
_atom_site_aniso_label
_atom_site_aniso_U_11
_atom_site_aniso_U_22
_atom_site_aniso_U_33
_atom_site_aniso_U_23
_atom_site_aniso_U_13
_atom_site_aniso_U_12
Co1 0.1128(12) 0.1132(13) 0.0167(6) 0.0042(6) -0.0009(6) -0.0030(9)
Co2 0.1083(17) 0.0856(15) 0.0456(10) 0.000 0.000 -0.0050(12)
Co3 0.0898(16) 0.0961(16) 0.0444(10) 0.000 0.000 -0.0130(12)
Co4 0.0986(12) 0.0921(12) 0.0404(7) -0.0026(7) 0.0016(7) -0.0128(8)
O1 0.097(5) 0.097(5) 0.030(5) 0.000 0.000 0.000
O2 0.111(6) 0.075(6) 0.064(5) 0.000 0.000 -0.034(5)
S1_2 0.103(3) 0.089(3) 0.0592(17) 0.000 0.000 0.012(2)
S2_2 0.0983(19) 0.103(2) 0.0395(10) -0.0045(11) -0.0107(11) 0.0090(16)
O1_2 0.119(7) 0.093(7) 0.050(4) 0.000 0.000 0.019(6)
O2_2 0.100(7) 0.110(7) 0.066(5) 0.000 0.000 0.035(5)
O3_2 0.098(4) 0.086(4) 0.028(2) -0.012(2) -0.006(3) -0.003(3)
O4_2 0.104(5) 0.086(4) 0.044(3) 0.008(3) -0.008(3) -0.020(4)
O5_2 0.122(5) 0.114(5) 0.034(3) 0.000(3) -0.011(3) 0.015(4)
C1_2 0.075(6) 0.091(7) 0.053(4) -0.002(4) -0.003(4) 0.008(5)
C2_2 0.097(6) 0.105(7) 0.052(5) -0.006(4) 0.004(4) 0.007(5)
C3_2 0.104(8) 0.162(11) 0.102(8) -0.038(7) 0.002(6) -0.014(7)
C4_2 0.089(7) 0.188(12) 0.124(9) -0.062(8) -0.004(6) 0.011(7)
C7_2 0.118(10) 0.226(17) 0.194(15) -0.081(11) -0.024(10) 0.001(9)
C8_2 0.128(12) 0.28(2) 0.252(17) -0.129(15) 0.006(12) -0.057(12)
C9_2 0.205(19) 0.28(2) 0.27(2) -0.004(15) -0.045(16) -0.068(15)
C10_2 0.152(13) 0.29(2) 0.26(2) -0.108(16) -0.091(14) 0.057(13)
C5_2 0.106(7) 0.151(10) 0.071(6) -0.040(6) -0.024(5) 0.020(7)
C6_2 0.089(6) 0.103(7) 0.048(4) -0.006(4) -0.013(4) 0.006(5)
N1_4 0.125(6) 0.131(7) 0.045(4) -0.020(4) 0.000(4) -0.021(5)
N2_4 0.118(6) 0.106(6) 0.030(3) -0.003(3) 0.008(4) -0.010(5)
N3_4 0.120(6) 0.107(6) 0.027(3) -0.004(3) -0.015(4) 0.002(5)
N4_4 0.105(6) 0.140(7) 0.050(4) -0.005(4) -0.010(4) 0.004(5)
N5_4 0.095(6) 0.124(7) 0.048(4) -0.005(4) -0.001(4) 0.005(5)
N6_4 0.089(5) 0.120(7) 0.055(4) 0.006(4) 0.007(4) -0.005(5)
N7_4 0.112(6) 0.126(7) 0.060(4) -0.014(4) -0.002(4) -0.014(5)
N8_4 0.112(6) 0.102(6) 0.044(3) -0.013(4) 0.000(3) -0.017(5)
N9_4 0.087(5) 0.114(6) 0.047(3) -0.020(4) -0.007(3) -0.011(4)
C1_4 0.084(6) 0.122(7) 0.029(3) 0.000(4) -0.005(4) -0.009(5)
C2_4 0.086(6) 0.127(8) 0.025(3) -0.002(4) -0.012(3) -0.014(5)
C3_4 0.083(6) 0.136(8) 0.038(4) -0.011(4) -0.003(4) -0.010(6)
C4_4 0.091(6) 0.117(8) 0.039(4) 0.006(4) 0.011(4) -0.009(5)
C5_4 0.097(6) 0.110(7) 0.026(3) -0.001(4) 0.012(4) 0.008(5)
C6_4 0.094(6) 0.122(8) 0.052(4) -0.025(5) 0.012(4) -0.014(6)
C7_4 0.097(7) 0.109(7) 0.027(4) 0.002(4) 0.003(4) 0.002(5)
C8_4 0.082(6) 0.102(7) 0.023(3) -0.006(4) 0.008(3) 0.012(5)
C9_4 0.098(6) 0.124(8) 0.044(4) -0.005(5) 0.002(4) -0.003(6)
C10_4 0.067(5) 0.123(8) 0.048(4) -0.006(4) -0.002(4) -0.014(5)
C11_4 0.097(6) 0.124(8) 0.047(4) -0.014(5) 0.000(4) -0.003(6)
C12_4 0.086(6) 0.103(7) 0.038(4) -0.006(4) -0.008(4) -0.013(5)
S1_3 0.085(3) 0.099(3) 0.0488(15) 0.000 0.000 0.005(2)
O1_3 0.085(4) 0.093(4) 0.035(2) -0.015(3) -0.006(3) -0.008(3)
O2_3 0.070(5) 0.103(6) 0.045(4) 0.000 0.000 -0.010(5)
O3_3 0.104(7) 0.101(7) 0.061(5) 0.000 0.000 0.022(6)
C1_3 0.083(6) 0.085(6) 0.041(4) -0.013(4) -0.003(4) 0.008(5)
C2_3 0.088(6) 0.099(6) 0.039(4) -0.011(4) -0.009(4) 0.002(5)
C3_3 0.129(9) 0.100(7) 0.061(5) -0.029(5) -0.041(5) 0.019(6)
C4_3 0.164(11) 0.100(7) 0.097(7) -0.012(6) -0.045(7) 0.000(7)
C7_3 0.31(2) 0.083(9) 0.206(16) -0.014(9) -0.105(14) 0.010(11)
C8_3 0.56(4) 0.141(14) 0.240(18) -0.091(13) -0.24(2) 0.025(18)
C9_3 0.42(2) 0.177(17) 0.147(14) -0.046(12) -0.040(15) 0.092(16)
C10_3 0.56(4) 0.122(13) 0.214(17) -0.079(11) 0.02(2) -0.131(18)
C5_3 0.142(9) 0.090(7) 0.076(6) -0.004(5) -0.023(6) 0.032(6)
C6_3 0.093(7) 0.089(6) 0.050(4) -0.004(4) -0.008(4) -0.001(5)
S1_1 0.137(2) 0.140(2) 0.0315(10) 0.0041(12) -0.0228(13) 0.0125(19)
O1_1 0.122(5) 0.141(6) 0.018(2) 0.024(3) -0.010(3) -0.003(4)
O2_1 0.113(4) 0.116(4) 0.014(2) 0.004(2) -0.014(2) 0.017(3)
O3_1 0.138(6) 0.172(7) 0.051(3) 0.001(4) -0.030(4) 0.032(5)
C1_1 0.128(7) 0.121(8) 0.023(4) 0.006(4) -0.012(4) 0.007(6)
C2_1 0.162(9) 0.162(10) 0.019(4) 0.024(5) -0.006(5) -0.023(8)
C3_1 0.177(10) 0.160(10) 0.038(5) 0.029(5) -0.018(6) -0.028(8)
C5_1 0.156(10) 0.227(14) 0.036(5) 0.046(6) -0.018(6) 0.006(9)
C6_1 0.134(7) 0.143(9) 0.020(3) 0.011(4) -0.029(4) 0.007(7)
C4_1 0.184(11) 0.211(13) 0.045(5) 0.052(7) -0.033(6) -0.012(10)
C7_1 0.276(18) 0.220(17) 0.125(10) 0.104(11) -0.045(11) -0.026(14)
C8_1 0.42(3) 0.36(3) 0.120(12) 0.078(14) 0.037(16) -0.07(2)
C9_1 0.48(3) 0.220(16) 0.143(12) 0.113(12) -0.162(18) -0.050(17)
C10_1 0.334(19) 0.41(3) 0.148(13) 0.195(18) -0.093(13) -0.004(19)

loop_
_atom_type_symbol
_atom_type_description
_atom_type_scat_dispersion_real
_atom_type_scat_dispersion_imag
_atom_type_scat_source
C C 0.0181 0.0091 'International Tables Vol C Tables 4.2.6.8 and 6.1.1.4'
Co Co -2.3653 3.6143 'International Tables Vol C Tables 4.2.6.8 and 6.1.1.4'
H H 0.0000 0.0000 'International Tables Vol C Tables 4.2.6.8 and 6.1.1.4'
N N 0.0311 0.0180 'International Tables Vol C Tables 4.2.6.8 and 6.1.1.4'
O O 0.0492 0.0322 'International Tables Vol C Tables 4.2.6.8 and 6.1.1.4'
S S 0.3331 0.5567 'International Tables Vol C Tables 4.2.6.8 and 6.1.1.4'

loop_
_exptl_crystal_face_index_h
_exptl_crystal_face_index_k
_exptl_crystal_face_index_l
_exptl_crystal_face_perp_dist
-3.00 0.00 -1.00 0.1930
-3.00 0.00 -2.00 0.1820
-2.00 1.00 -2.00 0.2350
-1.00 0.00 1.00 0.1790
0.00 1.00 -1.00 0.1770
0.00 -1.00 1.00 0.1260
0.00 0.00 1.00 0.0870
0.00 0.00 -1.00 0.0350
0.00 -1.00 -2.00 0.1050
0.00 1.00 2.00 0.1600
1.00 0.00 0.00 0.2020
1.00 0.00 -1.00 0.1580

loop_
_geom_angle_atom_site_label_1
_geom_angle_atom_site_label_2
_geom_angle_atom_site_label_3
_geom_angle
_geom_angle_site_symmetry_1
_geom_angle_site_symmetry_3
_geom_angle_publ_flag
N2_4 Co1 O1 91.1(3) . . ?
N2_4 Co1 N3_4 96.8(3) . 4_565 ?
N2_4 Co1 O1_1 88.5(3) . . ?
N2_4 Co1 O1_1 172.2(3) . 4_565 ?
N2_4 Co1 O2_1 99.4(3) . 4_565 ?
N3_4 Co1 O1 90.8(3) 4_565 . ?
N3_4 Co1 O1_1 87.6(3) 4_565 4_565 ?
N3_4 Co1 O1_1 172.0(3) 4_565 . ?
N3_4 Co1 O2_1 96.5(3) 4_565 4_565 ?
O1_1 Co1 O1 83.3(2) . . ?
O1_1 Co1 O1 82.4(2) 4_565 . ?
O1_1 Co1 O1_1 86.4(3) . 4_565 ?
O1_1 Co1 O2_1 88.4(2) . 4_565 ?
O2_1 Co1 O1 166.4(3) 4_565 . ?
O2_1 Co1 O1_1 86.4(2) 4_565 4_565 ?
O1_2 Co2 O2 164.4(3) . . ?
O1_2 Co2 O3_2 87.4(3) . 10_556 ?
O1_2 Co2 O3_2 87.4(3) . . ?
O3_2 Co2 O2 81.4(2) 10_556 . ?
O3_2 Co2 O2 81.4(2) . . ?
O3_2 Co2 O3_2 87.0(3) . 10_556 ?
N6_4 Co2 O2 91.5(3) 11_566 . ?
N6_4 Co2 O2 91.5(3) 4_565 . ?
N6_4 Co2 O1_2 98.7(3) 4_565 . ?
N6_4 Co2 O1_2 98.7(3) 11_566 . ?
N6_4 Co2 O3_2 87.5(3) 4_565 10_556 ?
N6_4 Co2 O3_2 171.6(3) 11_566 10_556 ?
N6_4 Co2 O3_2 87.5(3) 11_566 . ?
N6_4 Co2 O3_2 171.6(3) 4_565 . ?
N6_4 Co2 N6_4 97.3(4) 4_565 11_566 ?
N9_4 Co3 O2 90.8(3) . . ?
N9_4 Co3 O2 90.8(3) 10_556 . ?
N9_4 Co3 N9_4 96.6(4) . 10_556 ?
N9_4 Co3 O1_3 171.4(3) . . ?
N9_4 Co3 O1_3 171.4(3) 10_556 10_556 ?
N9_4 Co3 O1_3 87.5(3) 10_556 . ?
N9_4 Co3 O1_3 87.5(3) . 10_556 ?
N9_4 Co3 O2_3 98.1(3) . . ?
N9_4 Co3 O2_3 98.1(3) 10_556 . ?
O1_3 Co3 O2 81.5(2) 10_556 . ?
O1_3 Co3 O2 81.5(2) . . ?
O1_3 Co3 O1_3 87.4(3) . 10_556 ?
O2_3 Co3 O2 166.6(3) . . ?
O2_3 Co3 O1_3 88.8(2) . 10_556 ?
O2_3 Co3 O1_3 88.8(2) . . ?
O3_2 Co4 O2 82.1(3) 10_556 . ?
O3_2 Co4 O4_2 88.8(2) 10_556 10_556 ?
O4_2 Co4 O2 166.5(3) 10_556 . ?
N5_4 Co4 O2 90.7(3) 4_565 . ?
N5_4 Co4 O3_2 88.3(3) 4_565 10_556 ?
N5_4 Co4 O4_2 99.1(3) 4_565 10_556 ?
N5_4 Co4 N8_4 97.2(3) 4_565 . ?
N5_4 Co4 O1_3 170.9(2) 4_565 10_556 ?
N8_4 Co4 O2 91.0(3) . . ?
N8_4 Co4 O3_2 171.2(2) . 10_556 ?
N8_4 Co4 O4_2 96.9(3) . 10_556 ?
N8_4 Co4 O1_3 86.6(3) . 10_556 ?
O1_3 Co4 O2 81.0(3) 10_556 . ?
O1_3 Co4 O3_2 86.9(2) 10_556 10_556 ?
O1_3 Co4 O4_2 88.6(2) 10_556 10_556 ?
Co1 O1 Co1 85.93(11) . 3_655 ?
Co1 O1 Co1 85.93(11) 2_665 4_565 ?
Co1 O1 Co1 85.93(11) 2_665 3_655 ?
Co1 O1 Co1 149.1(4) 3_655 4_565 ?
Co1 O1 Co1 149.1(4) 2_665 . ?
Co1 O1 Co1 85.93(11) . 4_565 ?
Co2 O2 Co4 85.8(2) . . ?
Co2 O2 Co4 85.8(2) . 10_556 ?
Co3 O2 Co2 150.9(4) . . ?
Co3 O2 Co4 86.8(2) . 10_556 ?
Co3 O2 Co4 86.8(2) . . ?
Co4 O2 Co4 150.3(4) 10_556 . ?
O1_2 S1_2 O2_2 117.5(6) . . ?
O1_2 S1_2 C2_2 109.7(4) . 10_556 ?
O1_2 S1_2 C2_2 109.7(4) . . ?
O2_2 S1_2 C2_2 107.4(4) . 10_556 ?
O2_2 S1_2 C2_2 107.4(4) . . ?
C2_2 S1_2 C2_2 104.3(6) . 10_556 ?
O4_2 S2_2 C6_2 110.1(4) . . ?
O4_2 S2_2 C2_3 110.3(4) . . ?
O5_2 S2_2 O4_2 114.3(3) . . ?
O5_2 S2_2 C6_2 108.1(4) . . ?
O5_2 S2_2 C2_3 107.1(4) . . ?
C2_3 S2_2 C6_2 106.6(4) . . ?
S1_2 O1_2 Co2 121.5(5) . . ?
Co4 O3_2 Co2 91.0(2) 10_556 . ?
C1_2 O3_2 Co2 133.2(6) . . ?
C1_2 O3_2 Co4 132.6(5) . 10_556 ?
S2_2 O4_2 Co4 118.6(3) . 10_556 ?
O3_2 C1_2 C2_2 121.0(8) . . ?
O3_2 C1_2 C6_2 123.8(8) . . ?
C6_2 C1_2 C2_2 114.6(9) . . ?
C1_2 C2_2 S1_2 124.4(8) . . ?
C1_2 C2_2 C3_2 121.1(8) . . ?
C3_2 C2_2 S1_2 114.5(8) . . ?
C4_2 C3_2 C2_2 121.4(10) . . ?
C3_2 C4_2 C7_2 117.6(8) . . ?
C3_2 C4_2 C5_2 117.1(8) . . ?
C5_2 C4_2 C7_2 125.3(7) . . ?
C4_2 C7_2 C10_2 109.4 . . ?
C8_2 C7_2 C4_2 109.4 . . ?
C8_2 C7_2 C9_2 109.2 . . ?
C8_2 C7_2 C10_2 109.7 . . ?
C9_2 C7_2 C4_2 109.7 . . ?
C9_2 C7_2 C10_2 109.4 . . ?
C7_2 C8_2 H8A_2 109.5 . . ?
C7_2 C8_2 H8B_2 109.5 . . ?
C7_2 C8_2 H8C_2 109.5 . . ?
H8A_2 C8_2 H8B_2 109.5 . . ?
H8A_2 C8_2 H8C_2 109.5 . . ?
H8B_2 C8_2 H8C_2 109.5 . . ?
C7_2 C9_2 H9A_2 109.5 . . ?
C7_2 C9_2 H9B_2 109.5 . . ?
C7_2 C9_2 H9C_2 109.5 . . ?
H9A_2 C9_2 H9B_2 109.5 . . ?
H9A_2 C9_2 H9C_2 109.5 . . ?
H9B_2 C9_2 H9C_2 109.5 . . ?
C7_2 C10_2 H10A_2 109.5 . . ?
C7_2 C10_2 H10B_2 109.5 . . ?
C7_2 C10_2 H10C_2 109.5 . . ?
H10A_2 C10_2 H10B_2 109.5 . . ?
H10A_2 C10_2 H10C_2 109.5 . . ?
H10B_2 C10_2 H10C_2 109.5 . . ?
C4_2 C5_2 H5_2 118.4 . . ?
C6_2 C5_2 C4_2 123.1(8) . . ?
C6_2 C5_2 H5_2 118.4 . . ?
C1_2 C6_2 S2_2 122.5(7) . . ?
C5_2 C6_2 S2_2 115.2(7) . . ?
C5_2 C6_2 C1_2 122.2(9) . . ?
C7_4 N1_4 N2_4 107.4(8) . . ?
N1_4 N2_4 Co1 140.5(7) . . ?
N3_4 N2_4 Co1 114.0(5) . . ?
N3_4 N2_4 N1_4 104.9(7) . . ?
N2_4 N3_4 Co1 112.3(5) . 3_655 ?
C8_4 N3_4 Co1 136.2(7) . 3_655 ?
C8_4 N3_4 N2_4 110.9(7) . . ?
C9_4 N4_4 N5_4 108.1(7) . . ?
N4_4 N5_4 Co4 139.5(6) . 3_655 ?
N6_4 N5_4 Co4 115.9(5) . 3_655 ?
N6_4 N5_4 N4_4 104.5(7) . . ?
N5_4 N6_4 Co2 111.0(6) . 3_655 ?
C10_4 N6_4 Co2 137.1(6) . 3_655 ?
C10_4 N6_4 N5_4 111.0(7) . . ?
N8_4 N7_4 C11_4 106.4(7) . . ?
N7_4 N8_4 Co4 136.4(6) . . ?
N9_4 N8_4 Co4 113.2(5) . . ?
N9_4 N8_4 N7_4 108.6(7) . . ?
N8_4 N9_4 Co3 113.8(6) . . ?
C12_4 N9_4 Co3 140.0(6) . . ?
C12_4 N9_4 N8_4 105.9(7) . . ?
C2_4 C1_4 H1_4 120.0 . . ?
C2_4 C1_4 C6_4 120.0 . . ?
C6_4 C1_4 H1_4 120.0 . . ?
C1_4 C2_4 C3_4 120.0 . . ?
C1_4 C2_4 C7_4 119.7(5) . . ?
C3_4 C2_4 C7_4 120.3(5) . . ?
C2_4 C3_4 H3_4 120.0 . . ?
C4_4 C3_4 C2_4 120.0 . . ?
C4_4 C3_4 H3_4 120.0 . . ?
C3_4 C4_4 C5_4 120.0 . . ?
C3_4 C4_4 C9_4 120.6(5) . . ?
C5_4 C4_4 C9_4 119.4(5) . . ?
C4_4 C5_4 H5_4 120.0 . . ?
C6_4 C5_4 C4_4 120.0 . . ?
C6_4 C5_4 H5_4 120.0 . . ?
C1_4 C6_4 C11_4 120.0(5) . . ?
C5_4 C6_4 C1_4 120.0 . . ?
C5_4 C6_4 C11_4 119.9(5) . . ?
N1_4 C7_4 C2_4 125.6(8) . . ?
N1_4 C7_4 C8_4 109.9(8) . . ?
C8_4 C7_4 C2_4 124.5(8) . . ?
N3_4 C8_4 C7_4 106.8(8) . . ?
N3_4 C8_4 H8_4 126.6 . . ?
C7_4 C8_4 H8_4 126.6 . . ?
N4_4 C9_4 C4_4 125.8(8) . . ?
N4_4 C9_4 C10_4 109.3(9) . . ?
C10_4 C9_4 C4_4 124.9(9) . . ?
N6_4 C10_4 C9_4 106.9(8) . . ?
N6_4 C10_4 H10_4 126.5 . . ?
C9_4 C10_4 H10_4 126.5 . . ?
N7_4 C11_4 C6_4 123.7(7) . . ?
C12_4 C11_4 N7_4 106.2(9) . . ?
C12_4 C11_4 C6_4 130.0(9) . . ?
N9_4 C12_4 C11_4 112.7(9) . . ?
N9_4 C12_4 H12_4 123.6 . . ?
C11_4 C12_4 H12_4 123.6 . . ?
O2_3 S1_3 C6_3 108.1(4) . . ?
O2_3 S1_3 C6_3 108.1(4) . 10_556 ?
O3_3 S1_3 O2_3 116.8(6) . . ?
O3_3 S1_3 C6_3 108.2(4) . 10_556 ?
O3_3 S1_3 C6_3 108.2(4) . . ?
C6_3 S1_3 C6_3 107.0(6) . 10_556 ?
Co4 O1_3 Co3 91.7(2) 10_556 . ?
C1_3 O1_3 Co3 131.3(5) . . ?
C1_3 O1_3 Co4 133.7(5) . 10_556 ?
S1_3 O2_3 Co3 120.9(5) . . ?
O1_3 C1_3 C2_3 122.7(8) . . ?
O1_3 C1_3 C6_3 123.6(7) . . ?
C6_3 C1_3 C2_3 113.6(8) . . ?
C1_3 C2_3 S2_2 120.7(7) . . ?
C3_3 C2_3 S2_2 118.0(6) . . ?
C3_3 C2_3 C1_3 121.2(8) . . ?
C2_3 C3_3 H3_3 117.5 . . ?
C2_3 C3_3 C4_3 125.0(8) . . ?
C4_3 C3_3 H3_3 117.5 . . ?
C3_3 C4_3 C7_3 125.0(7) . . ?
C3_3 C4_3 C5_3 118.3(7) . . ?
C5_3 C4_3 C7_3 116.7(7) . . ?
C4_3 C7_3 C8_3 109.3 . . ?
C4_3 C7_3 C9_3 109.5 . . ?
C9_3 C7_3 C8_3 109.6 . . ?
C10_3 C7_3 C4_3 109.8 . . ?
C10_3 C7_3 C8_3 109.2 . . ?
C10_3 C7_3 C9_3 109.5 . . ?
C7_3 C8_3 H8A_3 109.5 . . ?
C7_3 C8_3 H8B_3 109.5 . . ?
C7_3 C8_3 H8C_3 109.5 . . ?
H8A_3 C8_3 H8B_3 109.5 . . ?
H8A_3 C8_3 H8C_3 109.5 . . ?
H8B_3 C8_3 H8C_3 109.5 . . ?
C7_3 C9_3 H9A_3 109.5 . . ?
C7_3 C9_3 H9B_3 109.5 . . ?
C7_3 C9_3 H9C_3 109.5 . . ?
H9A_3 C9_3 H9B_3 109.5 . . ?
H9A_3 C9_3 H9C_3 109.5 . . ?
H9B_3 C9_3 H9C_3 109.5 . . ?
C7_3 C10_3 H10A_3 109.5 . . ?
C7_3 C10_3 H10B_3 109.5 . . ?
C7_3 C10_3 H10C_3 109.5 . . ?
H10A_3 C10_3 H10B_3 109.5 . . ?
H10A_3 C10_3 H10C_3 109.5 . . ?
H10B_3 C10_3 H10C_3 109.5 . . ?
C4_3 C5_3 H5_3 120.3 . . ?
C4_3 C5_3 C6_3 119.4(8) . . ?
C6_3 C5_3 H5_3 120.3 . . ?
C1_3 C6_3 S1_3 124.1(7) . . ?
C1_3 C6_3 C5_3 122.3(8) . . ?
C5_3 C6_3 S1_3 113.5(7) . . ?
O2_1 S1_1 C2_1 109.2(4) . 3_655 ?
O2_1 S1_1 C6_1 108.7(4) . . ?
O3_1 S1_1 O2_1 115.2(4) . . ?
O3_1 S1_1 C2_1 109.3(5) . 3_655 ?
O3_1 S1_1 C6_1 106.6(5) . . ?
C6_1 S1_1 C2_1 107.5(5) . 3_655 ?
Co1 O1_1 Co1 89.56(18) . 3_655 ?
C1_1 O1_1 Co1 133.7(6) . . ?
C1_1 O1_1 Co1 133.2(6) . 3_655 ?
S1_1 O2_1 Co1 120.2(3) . 3_655 ?
O1_1 C1_1 C2_1 118.6(9) . . ?
O1_1 C1_1 C6_1 121.1(9) . . ?
C6_1 C1_1 C2_1 120.1(8) . . ?
C1_1 C2_1 S1_1 126.9(6) . 4_565 ?
C3_1 C2_1 S1_1 116.8(9) . 4_565 ?
C3_1 C2_1 C1_1 115.4(11) . . ?
C2_1 C3_1 H3_1 116.4 . . ?
C4_1 C3_1 C2_1 127.2(11) . . ?
C4_1 C3_1 H3_1 116.4 . . ?
C6_1 C5_1 H5_1 118.5 . . ?
C6_1 C5_1 C4_1 122.9(11) . . ?
C4_1 C5_1 H5_1 118.5 . . ?
C1_1 C6_1 S1_1 125.2(7) . . ?
C1_1 C6_1 C5_1 120.7(11) . . ?
C5_1 C6_1 S1_1 114.1(9) . . ?
C3_1 C4_1 C5_1 112.9(8) . . ?
C3_1 C4_1 C7_1 122.3(7) . . ?
C5_1 C4_1 C7_1 124.7(7) . . ?
C4_1 C7_1 C8_1 109.2 . . ?
C4_1 C7_1 C9_1 109.6 . . ?
C4_1 C7_1 C10_1 109.6 . . ?
C8_1 C7_1 C9_1 109.4 . . ?
C8_1 C7_1 C10_1 109.5 . . ?
C10_1 C7_1 C9_1 109.4 . . ?
C7_1 C8_1 H8A_1 109.5 . . ?
C7_1 C8_1 H8B_1 109.5 . . ?
C7_1 C8_1 H8C_1 109.5 . . ?
H8A_1 C8_1 H8B_1 109.5 . . ?
H8A_1 C8_1 H8C_1 109.5 . . ?
H8B_1 C8_1 H8C_1 109.5 . . ?
C7_1 C9_1 H9A_1 109.5 . . ?
C7_1 C9_1 H9B_1 109.5 . . ?
C7_1 C9_1 H9C_1 109.5 . . ?
H9A_1 C9_1 H9B_1 109.5 . . ?
H9A_1 C9_1 H9C_1 109.5 . . ?
H9B_1 C9_1 H9C_1 109.5 . . ?
C7_1 C10_1 H10A_1 109.5 . . ?
C7_1 C10_1 H10B_1 109.5 . . ?
C7_1 C10_1 H10C_1 109.5 . . ?
H10A_1 C10_1 H10B_1 109.5 . . ?
H10A_1 C10_1 H10C_1 109.5 . . ?
H10B_1 C10_1 H10C_1 109.5 . . ?

loop_
_geom_bond_atom_site_label_1
_geom_bond_atom_site_label_2
_geom_bond_distance
_geom_bond_site_symmetry_2
_geom_bond_publ_flag
Co1 O1 2.178(3) . ?
Co1 N2_4 2.042(7) . ?
Co1 N3_4 2.077(7) 4_565 ?
Co1 O1_1 2.089(5) . ?
Co1 O1_1 2.125(6) 4_565 ?
Co1 O2_1 2.093(5) 4_565 ?
Co2 O2 2.191(9) . ?
Co2 O1_2 2.072(10) . ?
Co2 O3_2 2.108(5) 10_556 ?
Co2 O3_2 2.108(5) . ?
Co2 N6_4 2.055(7) 4_565 ?
Co2 N6_4 2.055(7) 11_566 ?
Co3 O2 2.144(9) . ?
Co3 N9_4 2.027(7) 10_556 ?
Co3 N9_4 2.027(7) . ?
Co3 O1_3 2.091(5) 10_556 ?
Co3 O1_3 2.091(5) . ?
Co3 O2_3 2.074(9) . ?
Co4 O2 2.193(2) . ?
Co4 O3_2 2.073(6) 10_556 ?
Co4 O4_2 2.088(5) 10_556 ?
Co4 N5_4 1.999(8) 4_565 ?
Co4 N8_4 2.041(8) . ?
Co4 O1_3 2.065(6) 10_556 ?
S1_2 O1_2 1.443(9) . ?
S1_2 O2_2 1.479(9) . ?
S1_2 C2_2 1.730(9) . ?
S1_2 C2_2 1.730(9) 10_556 ?
S2_2 O4_2 1.477(6) . ?
S2_2 O5_2 1.437(5) . ?
S2_2 C6_2 1.771(9) . ?
S2_2 C2_3 1.742(9) . ?
O3_2 C1_2 1.282(9) . ?
C1_2 C2_2 1.446(12) . ?
C1_2 C6_2 1.406(11) . ?
C2_2 C3_2 1.469(14) . ?
C3_2 C4_2 1.339(13) . ?
C4_2 C7_2 1.5295 . ?
C4_2 C5_2 1.418(13) . ?
C7_2 C8_2 1.5246 . ?
C7_2 C9_2 1.5274 . ?
C7_2 C10_2 1.5298 . ?
C8_2 H8A_2 0.9800 . ?
C8_2 H8B_2 0.9800 . ?
C8_2 H8C_2 0.9800 . ?
C9_2 H9A_2 0.9800 . ?
C9_2 H9B_2 0.9800 . ?
C9_2 H9C_2 0.9800 . ?
C10_2 H10A_2 0.9800 . ?
C10_2 H10B_2 0.9800 . ?
C10_2 H10C_2 0.9800 . ?
C5_2 H5_2 0.9500 . ?
C5_2 C6_2 1.389(13) . ?
N1_4 N2_4 1.375(9) . ?
N1_4 C7_4 1.329(11) . ?
N2_4 N3_4 1.350(10) . ?
N3_4 C8_4 1.312(10) . ?
N4_4 N5_4 1.408(10) . ?
N4_4 C9_4 1.327(11) . ?
N5_4 N6_4 1.371(10) . ?
N6_4 C10_4 1.323(10) . ?
N7_4 N8_4 1.366(9) . ?
N7_4 C11_4 1.373(11) . ?
N8_4 N9_4 1.355(9) . ?
N9_4 C12_4 1.310(10) . ?
C1_4 H1_4 0.9500 . ?
C1_4 C2_4 1.3900 . ?
C1_4 C6_4 1.3900 . ?
C2_4 C3_4 1.3900 . ?
C2_4 C7_4 1.492(9) . ?
C3_4 H3_4 0.9500 . ?
C3_4 C4_4 1.3900 . ?
C4_4 C5_4 1.3900 . ?
C4_4 C9_4 1.465(10) . ?
C5_4 H5_4 0.9500 . ?
C5_4 C6_4 1.3900 . ?
C6_4 C11_4 1.480(10) . ?
C7_4 C8_4 1.329(11) . ?
C8_4 H8_4 0.9500 . ?
C9_4 C10_4 1.374(11) . ?
C10_4 H10_4 0.9500 . ?
C11_4 C12_4 1.318(11) . ?
C12_4 H12_4 0.9500 . ?
S1_3 O2_3 1.459(8) . ?
S1_3 O3_3 1.418(9) . ?
S1_3 C6_3 1.758(8) 10_556 ?
S1_3 C6_3 1.758(8) . ?
O1_3 C1_3 1.292(9) . ?
C1_3 C2_3 1.481(11) . ?
C1_3 C6_3 1.419(11) . ?
C2_3 C3_3 1.322(12) . ?
C3_3 H3_3 0.9500 . ?
C3_3 C4_3 1.375(12) . ?
C4_3 C7_3 1.5277 . ?
C4_3 C5_3 1.378(12) . ?
C7_3 C8_3 1.5280 . ?
C7_3 C9_3 1.5278 . ?
C7_3 C10_3 1.5274 . ?
C8_3 H8A_3 0.9800 . ?
C8_3 H8B_3 0.9800 . ?
C8_3 H8C_3 0.9800 . ?
C9_3 H9A_3 0.9800 . ?
C9_3 H9B_3 0.9800 . ?
C9_3 H9C_3 0.9800 . ?
C10_3 H10A_3 0.9800 . ?
C10_3 H10B_3 0.9800 . ?
C10_3 H10C_3 0.9800 . ?
C5_3 H5_3 0.9500 . ?
C5_3 C6_3 1.446(12) . ?
S1_1 O2_1 1.469(4) . ?
S1_1 O3_1 1.409(7) . ?
S1_1 C2_1 1.759(12) 3_655 ?
S1_1 C6_1 1.756(11) . ?
O1_1 C1_1 1.355(9) . ?
C1_1 C2_1 1.402(14) . ?
C1_1 C6_1 1.363(13) . ?
C2_1 C3_1 1.395(13) . ?
C3_1 H3_1 0.9500 . ?
C3_1 C4_1 1.381(14) . ?
C5_1 H5_1 0.9500 . ?
C5_1 C6_1 1.387(12) . ?
C5_1 C4_1 1.396(15) . ?
C4_1 C7_1 1.5238 . ?
C7_1 C8_1 1.5269 . ?
C7_1 C9_1 1.5315 . ?
C7_1 C10_1 1.5299 . ?
C8_1 H8A_1 0.9800 . ?
C8_1 H8B_1 0.9800 . ?
C8_1 H8C_1 0.9800 . ?
C9_1 H9A_1 0.9800 . ?
C9_1 H9B_1 0.9800 . ?
C9_1 H9C_1 0.9800 . ?
C10_1 H10A_1 0.9800 . ?
C10_1 H10B_1 0.9800 . ?
C10_1 H10C_1 0.9800 . ?

loop_
_geom_torsion_atom_site_label_1
_geom_torsion_atom_site_label_2
_geom_torsion_atom_site_label_3
_geom_torsion_atom_site_label_4
_geom_torsion
_geom_torsion_site_symmetry_1
_geom_torsion_site_symmetry_2
_geom_torsion_site_symmetry_3
_geom_torsion_site_symmetry_4
_geom_torsion_publ_flag
Co1 N2_4 N3_4 Co1 -0.2(7) . . . 3_655 ?
Co1 N2_4 N3_4 C8_4 -172.8(5) . . . . ?
Co1 N3_4 C8_4 C7_4 -168.5(6) 3_655 . . . ?
Co1 O1_1 C1_1 C2_1 -19.3(13) . . . . ?
Co1 O1_1 C1_1 C2_1 -171.2(7) 3_655 . . . ?
Co1 O1_1 C1_1 C6_1 13.8(13) 3_655 . . . ?
Co1 O1_1 C1_1 C6_1 165.8(7) . . . . ?
Co2 O3_2 C1_2 C2_2 -17.5(12) . . . . ?
Co2 O3_2 C1_2 C6_2 171.8(6) . . . . ?
Co2 N6_4 C10_4 C9_4 -169.6(7) 3_655 . . . ?
Co3 N9_4 C12_4 C11_4 170.8(8) . . . . ?
Co3 O1_3 C1_3 C2_3 -168.6(6) . . . . ?
Co3 O1_3 C1_3 C6_3 14.3(12) . . . . ?
Co4 O3_2 C1_2 C2_2 -171.1(6) 10_556 . . . ?
Co4 O3_2 C1_2 C6_2 18.1(13) 10_556 . . . ?
Co4 N5_4 N6_4 Co2 -2.2(8) 3_655 . . 3_655 ?
Co4 N5_4 N6_4 C10_4 -173.4(6) 3_655 . . . ?
Co4 N8_4 N9_4 Co3 -4.0(8) . . . . ?
Co4 N8_4 N9_4 C12_4 171.5(6) . . . . ?
Co4 O1_3 C1_3 C2_3 -15.5(12) 10_556 . . . ?
Co4 O1_3 C1_3 C6_3 167.4(6) 10_556 . . . ?
S1_2 C2_2 C3_2 C4_2 -177.8(10) . . . . ?
S2_2 C2_3 C3_3 C4_3 179.1(9) . . . . ?
O1_2 S1_2 C2_2 C1_2 29.7(9) . . . . ?
O1_2 S1_2 C2_2 C3_2 -148.1(8) . . . . ?
O2_2 S1_2 O1_2 Co2 180.0 . . . . ?
O2_2 S1_2 C2_2 C1_2 158.5(8) . . . . ?
O2_2 S1_2 C2_2 C3_2 -19.3(9) . . . . ?
O3_2 C1_2 C2_2 S1_2 7.5(13) . . . . ?
O3_2 C1_2 C2_2 C3_2 -174.8(9) . . . . ?
O3_2 C1_2 C6_2 S2_2 -8.0(13) . . . . ?
O3_2 C1_2 C6_2 C5_2 175.9(9) . . . . ?
O4_2 S2_2 C6_2 C1_2 -30.7(8) . . . . ?
O4_2 S2_2 C6_2 C5_2 145.6(7) . . . . ?
O4_2 S2_2 C2_3 C1_3 36.6(8) . . . . ?
O4_2 S2_2 C2_3 C3_3 -143.1(8) . . . . ?
O5_2 S2_2 O4_2 Co4 178.8(4) . . . 10_556 ?
O5_2 S2_2 C6_2 C1_2 -156.2(7) . . . . ?
O5_2 S2_2 C6_2 C5_2 20.1(9) . . . . ?
O5_2 S2_2 C2_3 C1_3 161.5(7) . . . . ?
O5_2 S2_2 C2_3 C3_3 -18.2(9) . . . . ?
C1_2 C2_2 C3_2 C4_2 4.4(18) . . . . ?
C2_2 S1_2 O1_2 Co2 -57.0(4) . . . . ?
C2_2 S1_2 O1_2 Co2 57.0(4) 10_556 . . . ?
C2_2 S1_2 C2_2 C1_2 -87.8(9) 10_556 . . . ?
C2_2 S1_2 C2_2 C3_2 94.4(9) 10_556 . . . ?
C2_2 C1_2 C6_2 S2_2 -179.3(6) . . . . ?
C2_2 C1_2 C6_2 C5_2 4.6(13) . . . . ?
C2_2 C3_2 C4_2 C7_2 175.1(9) . . . . ?
C2_2 C3_2 C4_2 C5_2 -6.1(19) . . . . ?
C3_2 C4_2 C7_2 C8_2 174.4(11) . . . . ?
C3_2 C4_2 C7_2 C9_2 -65.8(11) . . . . ?
C3_2 C4_2 C7_2 C10_2 54.2(11) . . . . ?
C3_2 C4_2 C5_2 C6_2 7.6(19) . . . . ?
C4_2 C5_2 C6_2 S2_2 176.6(9) . . . . ?
C4_2 C5_2 C6_2 C1_2 -7.1(17) . . . . ?
C7_2 C4_2 C5_2 C6_2 -173.8(9) . . . . ?
C5_2 C4_2 C7_2 C8_2 -4.2(12) . . . . ?
C5_2 C4_2 C7_2 C9_2 115.5(12) . . . . ?
C5_2 C4_2 C7_2 C10_2 -124.5(12) . . . . ?
C6_2 S2_2 O4_2 Co4 56.8(5) . . . 10_556 ?
C6_2 S2_2 C2_3 C1_3 -82.9(8) . . . . ?
C6_2 S2_2 C2_3 C3_3 97.3(8) . . . . ?
C6_2 C1_2 C2_2 S1_2 179.1(7) . . . . ?
C6_2 C1_2 C2_2 C3_2 -3.3(13) . . . . ?
N1_4 N2_4 N3_4 Co1 172.7(5) . . . 3_655 ?
N1_4 N2_4 N3_4 C8_4 0.1(9) . . . . ?
N1_4 C7_4 C8_4 N3_4 -2.7(10) . . . . ?
N2_4 N1_4 C7_4 C2_4 -177.1(7) . . . . ?
N2_4 N1_4 C7_4 C8_4 2.8(10) . . . . ?
N2_4 N3_4 C8_4 C7_4 1.5(9) . . . . ?
N4_4 N5_4 N6_4 Co2 174.4(5) . . . 3_655 ?
N4_4 N5_4 N6_4 C10_4 3.2(10) . . . . ?
N4_4 C9_4 C10_4 N6_4 -0.5(11) . . . . ?
N5_4 N4_4 C9_4 C4_4 -175.9(8) . . . . ?
N5_4 N4_4 C9_4 C10_4 2.5(11) . . . . ?
N5_4 N6_4 C10_4 C9_4 -1.8(11) . . . . ?
N7_4 N8_4 N9_4 Co3 -171.6(6) . . . . ?
N7_4 N8_4 N9_4 C12_4 3.9(10) . . . . ?
N7_4 C11_4 C12_4 N9_4 0.6(12) . . . . ?
N8_4 N7_4 C11_4 C6_4 178.9(8) . . . . ?
N8_4 N7_4 C11_4 C12_4 1.9(11) . . . . ?
N8_4 N9_4 C12_4 C11_4 -2.8(11) . . . . ?
C1_4 C2_4 C3_4 C4_4 0.0 . . . . ?
C1_4 C2_4 C7_4 N1_4 -2.9(11) . . . . ?
C1_4 C2_4 C7_4 C8_4 177.1(7) . . . . ?
C1_4 C6_4 C11_4 N7_4 0.5(12) . . . . ?
C1_4 C6_4 C11_4 C12_4 176.7(9) . . . . ?
C2_4 C1_4 C6_4 C5_4 0.0 . . . . ?
C2_4 C1_4 C6_4 C11_4 -176.0(7) . . . . ?
C2_4 C3_4 C4_4 C5_4 0.0 . . . . ?
C2_4 C3_4 C4_4 C9_4 -179.1(6) . . . . ?
C2_4 C7_4 C8_4 N3_4 177.2(7) . . . . ?
C3_4 C2_4 C7_4 N1_4 175.9(7) . . . . ?
C3_4 C2_4 C7_4 C8_4 -4.0(11) . . . . ?
C3_4 C4_4 C5_4 C6_4 0.0 . . . . ?
C3_4 C4_4 C9_4 N4_4 0.8(12) . . . . ?
C3_4 C4_4 C9_4 C10_4 -177.3(8) . . . . ?
C4_4 C5_4 C6_4 C1_4 0.0 . . . . ?
C4_4 C5_4 C6_4 C11_4 176.1(7) . . . . ?
C4_4 C9_4 C10_4 N6_4 177.9(8) . . . . ?
C5_4 C4_4 C9_4 N4_4 -178.3(8) . . . . ?
C5_4 C4_4 C9_4 C10_4 3.6(12) . . . . ?
C5_4 C6_4 C11_4 N7_4 -175.6(7) . . . . ?
C5_4 C6_4 C11_4 C12_4 0.6(13) . . . . ?
C6_4 C1_4 C2_4 C3_4 0.0 . . . . ?
C6_4 C1_4 C2_4 C7_4 178.9(6) . . . . ?
C6_4 C11_4 C12_4 N9_4 -176.2(9) . . . . ?
C7_4 N1_4 N2_4 Co1 168.0(7) . . . . ?
C7_4 N1_4 N2_4 N3_4 -1.8(9) . . . . ?
C7_4 C2_4 C3_4 C4_4 -178.9(6) . . . . ?
C9_4 N4_4 N5_4 Co4 171.8(8) . . . 3_655 ?
C9_4 N4_4 N5_4 N6_4 -3.4(10) . . . . ?
C9_4 C4_4 C5_4 C6_4 179.1(6) . . . . ?
C11_4 N7_4 N8_4 Co4 -166.9(7) . . . . ?
C11_4 N7_4 N8_4 N9_4 -3.6(10) . . . . ?
O1_3 C1_3 C2_3 S2_2 2.0(12) . . . . ?
O1_3 C1_3 C2_3 C3_3 -178.3(9) . . . . ?
O1_3 C1_3 C6_3 S1_3 -2.6(13) . . . . ?
O1_3 C1_3 C6_3 C5_3 -179.8(8) . . . . ?
O2_3 S1_3 C6_3 C1_3 -33.8(9) . . . . ?
O2_3 S1_3 C6_3 C5_3 143.6(7) . . . . ?
O3_3 S1_3 O2_3 Co3 180.0 . . . . ?
O3_3 S1_3 C6_3 C1_3 -161.1(8) . . . . ?
O3_3 S1_3 C6_3 C5_3 16.3(9) . . . . ?
C1_3 C2_3 C3_3 C4_3 -0.6(17) . . . . ?
C2_3 S2_2 O4_2 Co4 -60.6(5) . . . 10_556 ?
C2_3 S2_2 C6_2 C1_2 88.9(8) . . . . ?
C2_3 S2_2 C6_2 C5_2 -94.8(8) . . . . ?
C2_3 C1_3 C6_3 S1_3 180.0(6) . . . . ?
C2_3 C1_3 C6_3 C5_3 2.8(13) . . . . ?
C2_3 C3_3 C4_3 C7_3 -178.8(9) . . . . ?
C2_3 C3_3 C4_3 C5_3 0.1(18) . . . . ?
C3_3 C4_3 C7_3 C8_3 2.6(12) . . . . ?
C3_3 C4_3 C7_3 C9_3 122.6(12) . . . . ?
C3_3 C4_3 C7_3 C10_3 -117.1(12) . . . . ?
C3_3 C4_3 C5_3 C6_3 1.9(17) . . . . ?
C4_3 C5_3 C6_3 S1_3 179.1(9) . . . . ?
C4_3 C5_3 C6_3 C1_3 -3.5(16) . . . . ?
C7_3 C4_3 C5_3 C6_3 -179.1(8) . . . . ?
C5_3 C4_3 C7_3 C8_3 -176.3(10) . . . . ?
C5_3 C4_3 C7_3 C9_3 -56.3(10) . . . . ?
C5_3 C4_3 C7_3 C10_3 64.0(10) . . . . ?
C6_3 S1_3 O2_3 Co3 57.7(4) . . . . ?
C6_3 S1_3 O2_3 Co3 -57.7(4) 10_556 . . . ?
C6_3 S1_3 C6_3 C1_3 82.5(9) 10_556 . . . ?
C6_3 S1_3 C6_3 C5_3 -100.2(8) 10_556 . . . ?
C6_3 C1_3 C2_3 S2_2 179.4(6) . . . . ?
C6_3 C1_3 C2_3 C3_3 -0.8(13) . . . . ?
S1_1 C2_1 C3_1 C4_1 179.7(10) 4_565 . . . ?
O1_1 C1_1 C2_1 S1_1 7.2(15) . . . 4_565 ?
O1_1 C1_1 C2_1 C3_1 176.4(9) . . . . ?
O1_1 C1_1 C6_1 S1_1 -0.8(14) . . . . ?
O1_1 C1_1 C6_1 C5_1 177.2(10) . . . . ?
O2_1 S1_1 C6_1 C1_1 -36.6(10) . . . . ?
O2_1 S1_1 C6_1 C5_1 145.3(8) . . . . ?
O3_1 S1_1 O2_1 Co1 -179.8(4) . . . 3_655 ?
O3_1 S1_1 C6_1 C1_1 -161.3(8) . . . . ?
O3_1 S1_1 C6_1 C5_1 20.6(10) . . . . ?
C1_1 C2_1 C3_1 C4_1 9.3(18) . . . . ?
C2_1 S1_1 O2_1 Co1 -56.4(6) 3_655 . . 3_655 ?
C2_1 S1_1 C6_1 C1_1 81.6(9) 3_655 . . . ?
C2_1 S1_1 C6_1 C5_1 -96.5(9) 3_655 . . . ?
C2_1 C1_1 C6_1 S1_1 -175.6(8) . . . . ?
C2_1 C1_1 C6_1 C5_1 2.3(16) . . . . ?
C2_1 C3_1 C4_1 C5_1 -2.9(19) . . . . ?
C2_1 C3_1 C4_1 C7_1 173.9(10) . . . . ?
C3_1 C4_1 C7_1 C8_1 -69.2(11) . . . . ?
C3_1 C4_1 C7_1 C9_1 50.7(11) . . . . ?
C3_1 C4_1 C7_1 C10_1 170.8(11) . . . . ?
C5_1 C4_1 C7_1 C8_1 107.2(12) . . . . ?
C5_1 C4_1 C7_1 C9_1 -132.9(12) . . . . ?
C5_1 C4_1 C7_1 C10_1 -12.8(12) . . . . ?
C6_1 S1_1 O2_1 Co1 60.6(6) . . . 3_655 ?
C6_1 C1_1 C2_1 S1_1 -177.8(8) . . . 4_565 ?
C6_1 C1_1 C2_1 C3_1 -8.6(15) . . . . ?
C6_1 C5_1 C4_1 C3_1 -4.4(19) . . . . ?
C6_1 C5_1 C4_1 C7_1 178.9(9) . . . . ?
C4_1 C5_1 C6_1 S1_1 -177.1(10) . . . . ?
C4_1 C5_1 C6_1 C1_1 4.7(19) . . . . ?

loop_
_smtbx_masks_void_nr
_smtbx_masks_void_average_x
_smtbx_masks_void_average_y
_smtbx_masks_void_average_z
_smtbx_masks_void_volume
_smtbx_masks_void_count_electrons
_smtbx_masks_void_content
1 -0.189 -0.519 -0.101 23998.1 8555.0 '208 C3H7NO'
